data_2203126
loop_
_publ_author_name
'Takahashi, Kazuyuki'
'Okamura, Taka-aki'
'Yamamoto, Hitoshi'
'Ueyama, Norikazu'

_publ_section_title
;
 5-(<i>tert</i>-Butylamino)-5-oxopentanoic acid
;
_journal_issue 1
_journal_name_full 'Acta Crystallographica Section E'
_journal_page_first o19
_journal_page_last o21
_journal_paper_doi 10.1107/S1600536803026965
_journal_volume 60
_journal_year 2004
_chemical_formula_iupac 'C9 H17 N O3'
_chemical_formula_moiety 'C9 H17 N O3'
_chemical_formula_sum 'C9 H17 N O3'
_chemical_formula_weight 187.24
_chemical_name_systematic
;
5-(tert-Butylamino)-5-oxopentanoic acid
;
_space_group_IT_number 4
_symmetry_cell_setting monoclinic
_symmetry_space_group_name_Hall 'P 2yb'
_symmetry_space_group_name_H-M 'P 1 21 1'
_atom_sites_solution_hydrogens geom
_atom_sites_solution_primary direct
_atom_sites_solution_secondary difmap
_cell_angle_alpha 90
_cell_angle_beta 91.56(4)
_cell_angle_gamma 90
_cell_formula_units_Z 2
_cell_length_a 6.066(3)
_cell_length_b 11.076(6)
_cell_length_c 7.797(3)
_cell_measurement_reflns_used 5001
_cell_measurement_temperature 200
_cell_measurement_theta_max 27.5
_cell_measurement_theta_min 2.6
_cell_volume 523.7(4)
_computing_cell_refinement PROCESS-AUTO
_computing_data_collection 'PROCESS-AUTO (Rigaku Corporation, 1998)'
_computing_data_reduction 'TEXSAN (Molecular Structure Corporation, 2000)'
_computing_molecular_graphics 'TEXSAN and Mercury (Bruno et al., 2002)'
_computing_publication_material 'TEXSAN and Mercury'
_computing_structure_refinement 'SHELXL97 (Sheldrick, 1997)'
_computing_structure_solution 'SIR92 (Altomare et al., 1994)'
_diffrn_ambient_temperature 200
_diffrn_detector_area_resol_mean 10.00
_diffrn_measured_fraction_theta_full 0.992
_diffrn_measured_fraction_theta_max 0.986
_diffrn_measurement_device_type 'Rigaku RAXIS-RAPID imaging-plate'
_diffrn_measurement_method \w
_diffrn_radiation_monochromator graphite
_diffrn_radiation_source 'fine-focus sealed tube'
_diffrn_radiation_type MoK\a
_diffrn_radiation_wavelength 0.71069
_diffrn_reflns_av_R_equivalents 0.036
_diffrn_reflns_av_sigmaI/netI 0.025
_diffrn_reflns_limit_h_max 7
_diffrn_reflns_limit_h_min -7
_diffrn_reflns_limit_k_max 14
_diffrn_reflns_limit_k_min -14
_diffrn_reflns_limit_l_max 8
_diffrn_reflns_limit_l_min -10
_diffrn_reflns_number 5164
_diffrn_reflns_theta_full 25.00
_diffrn_reflns_theta_max 27.48
_diffrn_reflns_theta_min 2.61
_exptl_absorpt_coefficient_mu 0.088
_exptl_absorpt_correction_type none
_exptl_crystal_colour colourless
_exptl_crystal_density_diffrn 1.187
_exptl_crystal_density_meas ?
_exptl_crystal_density_method .
_exptl_crystal_description block
_exptl_crystal_F_000 204
_exptl_crystal_size_max 0.50
_exptl_crystal_size_mid 0.50
_exptl_crystal_size_min 0.20
_refine_diff_density_max 0.14
_refine_diff_density_min -0.17
_refine_ls_extinction_method none
_refine_ls_goodness_of_fit_ref 1.028
_refine_ls_hydrogen_treatment constr
_refine_ls_matrix_type full
_refine_ls_number_parameters 119
_refine_ls_number_reflns 1246
_refine_ls_number_restraints 1
_refine_ls_restrained_S_all 1.028
_refine_ls_R_factor_all 0.038
_refine_ls_R_factor_gt 0.034
_refine_ls_shift/su_max 0.000
_refine_ls_shift/su_mean 0.000
_refine_ls_structure_factor_coef Fsqd
_refine_ls_weighting_details 'calc w = 1/[\s^2^(Fo^2^)+(0.0647P)^2^] where P=(Fo^2^+2Fc^2^)/3'
_refine_ls_weighting_scheme calc
_refine_ls_wR_factor_gt 0.086
_refine_ls_wR_factor_ref 0.088
_reflns_number_gt 1128
_reflns_number_total 1246
_reflns_threshold_expression I>2\s(I)
_cod_data_source_file wn6196.cif
_cod_data_source_block I
_cod_original_sg_symbol_H-M 'P 21'
_cod_database_code 2203126
_cod_database_fobs_code 2203126

loop_
_symmetry_equiv_pos_as_xyz
'x, y, z'
'-x, y+1/2, -z'

loop_
_atom_site_label
_atom_site_fract_x
_atom_site_fract_y
_atom_site_fract_z
_atom_site_U_iso_or_equiv
_atom_site_adp_type
_atom_site_calc_flag
_atom_site_refinement_flags
_atom_site_occupancy
_atom_site_type_symbol
O1 0.1747(2) 0.26696(13) 0.22341(18) 0.0406(3) Uani d . 1 O
O2 0.6773(2) 0.03690(14) 0.58867(19) 0.0413(3) Uani d . 1 O
O3 0.4779(2) -0.10768(12) 0.7046(2) 0.0425(4) Uani d . 1 O
H2 0.6030 -0.1364 0.7294 0.051 Uiso calc R 1 H
N1 -0.1188(2) 0.15204(13) 0.28805(18) 0.0290(3) Uani d . 1 N
H1 -0.2022 0.1282 0.3722 0.035 Uiso calc R 1 H
C1 0.5006(3) -0.00441(15) 0.6245(2) 0.0299(4) Uani d . 1 C
C2 0.2831(3) 0.05516(16) 0.5802(3) 0.0339(4) Uani d . 1 C
H3 0.1707 0.0253 0.6596 0.041 Uiso calc R 1 H
H4 0.2361 0.0314 0.4624 0.041 Uiso calc R 1 H
C3 0.2926(3) 0.19240(15) 0.5907(3) 0.0342(4) Uani d . 1 C
H5 0.4195 0.2216 0.5253 0.041 Uiso calc R 1 H
H6 0.3168 0.2167 0.7120 0.041 Uiso calc R 1 H
C4 0.0811(3) 0.25237(16) 0.5199(2) 0.0324(4) Uani d . 1 C
H7 -0.0468 0.2225 0.5837 0.039 Uiso calc R 1 H
H8 0.0911 0.3408 0.5367 0.039 Uiso calc R 1 H
C5 0.0466(3) 0.22501(15) 0.3306(2) 0.0292(4) Uani d . 1 C
C6 -0.1795(3) 0.10586(17) 0.1145(2) 0.0321(4) Uani d . 1 C
C7 -0.2371(5) 0.2093(2) -0.0059(3) 0.0602(7) Uani d . 1 C
H9 -0.3585 0.2563 0.0409 0.072 Uiso calc R 1 H
H10 -0.2821 0.1771 -0.1186 0.072 Uiso calc R 1 H
H11 -0.1079 0.2615 -0.0180 0.072 Uiso calc R 1 H
C8 0.0072(4) 0.0316(3) 0.0460(3) 0.0556(6) Uani d . 1 C
H12 0.1364 0.0833 0.0312 0.067 Uiso calc R 1 H
H13 -0.0380 -0.0035 -0.0649 0.067 Uiso calc R 1 H
H14 0.0444 -0.0333 0.1272 0.067 Uiso calc R 1 H
C9 -0.3794(4) 0.0256(3) 0.1382(3) 0.0633(7) Uani d . 1 C
H15 -0.5005 0.0738 0.1829 0.076 Uiso calc R 1 H
H16 -0.3415 -0.0391 0.2195 0.076 Uiso calc R 1 H
H17 -0.4250 -0.0096 0.0275 0.076 Uiso calc R 1 H

loop_
_atom_site_aniso_label
_atom_site_aniso_U_11
_atom_site_aniso_U_22
_atom_site_aniso_U_33
_atom_site_aniso_U_12
_atom_site_aniso_U_13
_atom_site_aniso_U_23
O1 0.0476(8) 0.0375(7) 0.0370(7) -0.0165(6) 0.0043(5) -0.0043(6)
O2 0.0344(7) 0.0402(7) 0.0491(8) -0.0006(6) 0.0006(5) 0.0108(6)
O3 0.0407(7) 0.0304(7) 0.0567(9) 0.0055(6) 0.0071(6) 0.0138(6)
N1 0.0295(7) 0.0289(7) 0.0285(7) -0.0007(5) -0.0009(5) 0.0004(5)
C1 0.0349(9) 0.0273(8) 0.0274(9) 0.0004(6) -0.0004(6) 0.0015(6)
C2 0.0322(9) 0.0285(9) 0.0409(10) -0.0012(7) -0.0022(7) 0.0038(7)
C3 0.0384(9) 0.0266(8) 0.0373(10) -0.0011(7) -0.0079(7) -0.0020(7)
C4 0.0381(9) 0.0262(8) 0.0326(9) 0.0022(7) -0.0033(6) -0.0039(7)
C5 0.0320(8) 0.0218(7) 0.0336(9) 0.0031(6) -0.0014(6) -0.0019(6)
C6 0.0317(9) 0.0328(9) 0.0316(9) -0.0016(7) -0.0025(6) -0.0055(7)
C7 0.100(2) 0.0452(12) 0.0343(12) 0.0103(13) -0.0198(12) -0.0030(9)
C8 0.0464(11) 0.0584(14) 0.0616(15) 0.0100(11) -0.0049(10) -0.0297(12)
C9 0.0531(13) 0.088(2) 0.0482(13) -0.0350(14) -0.0031(10) -0.0129(13)

loop_
_atom_type_symbol
_atom_type_description
_atom_type_scat_dispersion_real
_atom_type_scat_dispersion_imag
_atom_type_scat_source
C C 0.0033 0.0000 'International Tables Vol C Tables 4.2.6.8 and 6.1.1.4'
H H 0.0000 0.0000 'International Tables Vol C Tables 4.2.6.8 and 6.1.1.4'
N N 0.0061 0.0000 'International Tables Vol C Tables 4.2.6.8 and 6.1.1.4'
O O 0.0106 0.0000 'International Tables Vol C Tables 4.2.6.8 and 6.1.1.4'

loop_
_geom_angle_atom_site_label_1
_geom_angle_atom_site_label_2
_geom_angle_atom_site_label_3
_geom_angle
_geom_angle_publ_flag
C1 O3 H2 109.5 ?
C5 N1 C6 127.37(15) yes
C5 N1 H1 116.3 ?
C6 N1 H1 116.3 ?
O2 C1 O3 123.13(16) yes
O2 C1 C2 124.01(16) yes
O3 C1 C2 112.85(15) yes
C1 C2 C3 113.15(15) ?
C1 C2 H3 108.9 ?
C3 C2 H3 108.9 ?
C1 C2 H4 108.9 ?
C3 C2 H4 108.9 ?
H3 C2 H4 107.8 ?
C2 C3 C4 112.51(15) ?
C2 C3 H5 109.1 ?
C4 C3 H5 109.1 ?
C2 C3 H6 109.1 ?
C4 C3 H6 109.1 ?
H5 C3 H6 107.8 ?
C5 C4 C3 110.88(15) ?
C5 C4 H7 109.5 ?
C3 C4 H7 109.5 ?
C5 C4 H8 109.5 ?
C3 C4 H8 109.5 ?
H7 C4 H8 108.1 ?
O1 C5 N1 122.78(17) yes
O1 C5 C4 120.41(16) yes
N1 C5 C4 116.76(16) yes
N1 C6 C8 109.92(16) yes
N1 C6 C7 110.59(16) yes
C8 C6 C7 110.8(2) ?
N1 C6 C9 105.66(16) yes
C8 C6 C9 109.5(2) ?
C7 C6 C9 110.3(2) ?
C6 C7 H9 109.5 ?
C6 C7 H10 109.5 ?
H9 C7 H10 109.5 ?
C6 C7 H11 109.5 ?
H9 C7 H11 109.5 ?
H10 C7 H11 109.5 ?
C6 C8 H12 109.5 ?
C6 C8 H13 109.5 ?
H12 C8 H13 109.5 ?
C6 C8 H14 109.5 ?
H12 C8 H14 109.5 ?
H13 C8 H14 109.5 ?
C6 C9 H15 109.5 ?
C6 C9 H16 109.5 ?
H15 C9 H16 109.5 ?
C6 C9 H17 109.5 ?
H15 C9 H17 109.5 ?
H16 C9 H17 109.5 ?

loop_
_geom_bond_atom_site_label_1
_geom_bond_atom_site_label_2
_geom_bond_distance
_geom_bond_publ_flag
O1 C5 1.247(2) yes
O2 C1 1.205(2) yes
O3 C1 1.312(2) yes
O3 H2 0.8400 ?
N1 C5 1.323(2) yes
N1 C6 1.484(2) yes
N1 H1 0.8800 ?
C1 C2 1.507(3) ?
C2 C3 1.523(2) ?
C2 H3 0.9900 ?
C2 H4 0.9900 ?
C3 C4 1.534(3) ?
C3 H5 0.9900 ?
C3 H6 0.9900 ?
C4 C5 1.515(3) ?
C4 H7 0.9900 ?
C4 H8 0.9900 ?
C6 C8 1.509(3) ?
C6 C7 1.516(3) ?
C6 C9 1.519(3) ?
C7 H9 0.9800 ?
C7 H10 0.9800 ?
C7 H11 0.9800 ?
C8 H12 0.9800 ?
C8 H13 0.9800 ?
C8 H14 0.9800 ?
C9 H15 0.9800 ?
C9 H16 0.9800 ?
C9 H17 0.9800 ?

loop_
_geom_hbond_atom_site_label_D
_geom_hbond_atom_site_label_H
_geom_hbond_atom_site_label_A
_geom_hbond_site_symmetry_A
_geom_hbond_distance_DH
_geom_hbond_distance_HA
_geom_hbond_distance_DA
_geom_hbond_angle_DHA
O3 H2 O1 2_646 0.84 1.75 2.573(2) 165
N1 H1 O2 1_455 0.88 2.11 2.968(2) 163

loop_
_geom_torsion_atom_site_label_1
_geom_torsion_atom_site_label_2
_geom_torsion_atom_site_label_3
_geom_torsion_atom_site_label_4
_geom_torsion
_geom_torsion_publ_flag
O2 C1 C2 C3 -35.7(3) yes
O3 C1 C2 C3 145.20(18) ?
C1 C2 C3 C4 171.43(15) ?
C2 C3 C4 C5 -63.0(2) ?
C6 N1 C5 O1 1.3(3) ?
C6 N1 C5 C4 -176.27(15) ?
C3 C4 C5 O1 -67.5(2) ?
C3 C4 C5 N1 110.05(18) yes
C5 N1 C6 C8 61.5(3) ?
C5 N1 C6 C7 -61.1(2) ?
C5 N1 C6 C9 179.6(2) ?

loop_
_cod_related_entry_id
_cod_related_entry_database
_cod_related_entry_code
1 ChemSpider 3833631
